data_1530229
loop_
_publ_author_name
'Kurkutova, E.N.'
'Rau, V.G.'
'Rumanova, I.M.'

_publ_section_title
;
 Crystalline structure of seamanit Mn3 (P O4/B O3) (H2 O)3 = Mn3 (P O3 O
 H) (B O (O H)3) (O H)2
;
_journal_name_full 'Doklady Akademii Nauk SSSR'
_journal_page_first 1070
_journal_page_last 1073
_journal_volume 197
_journal_year 1971
_chemical_formula_sum 'B H6 Mn3 O10 P'
_chemical_name_systematic 'Mn3 (B O (O H)3) (H P O4) (O H)2'
_space_group_IT_number 62
_symmetry_space_group_name_Hall '-P 2c 2ab'
_symmetry_space_group_name_H-M 'P b n m'
_cell_angle_alpha 90
_cell_angle_beta 90
_cell_angle_gamma 90
_cell_formula_units_Z 4
_cell_length_a 7.86
_cell_length_b 14.83
_cell_length_c 6.7
_cell_volume 780.977
_citation_journal_id_ASTM DANKAS
_cod_data_source_file Kurkutova_DANKAS_1971_371.cif
_cod_data_source_block H6B1Mn3O10P1
_cod_original_cell_volume 780.9774
_cod_original_sg_symbol_Hall '-P 2ac 2n (z,x,y)'
_cod_original_formula_sum 'H6 B1 Mn3 O10 P1'
_cod_database_code 1530229

loop_
_symmetry_equiv_pos_as_xyz
x,y,z
x+1/2,-y+1/2,-z
-x+1/2,y+1/2,-z+1/2
-x,-y,z+1/2
-x,-y,-z
-x-1/2,y-1/2,z
x-1/2,-y-1/2,z-1/2
x,y,-z-1/2

loop_
_atom_site_label
_atom_site_type_symbol
_atom_site_fract_x
_atom_site_fract_y
_atom_site_fract_z
_atom_site_occupancy
_atom_site_U_iso_or_equiv
O8 O-2 0.327 0.116 0.25 1 0.0
Mn1 Mn+2 0.15 0.142 0.001 1 0.0
O7 O-2 0.818 0.302 0.25 1 0.0
B1 B+3 0.01 0.314 0.25 1 0.0
O2 O-2 0.081 0.275 0.084 1 0.0
O1 O-2 0.041 0.408 0.25 1 0.0
O4 O-2 0.004 0.086 0.25 1 0.0
Mn2 Mn+2 0.28 0.475 0.25 1 0.0
O3 O-2 0.684 0.135 0.25 1 0.0
O5 O-2 0.779 0.004 0.073 1 0.0
P1 P+5 0.809 0.053 0.25 1 0.0
O6 O-2 0.459 0.369 0.25 1 0.0
